data_7710401
loop_
_publ_author_name
'Fujiwara, Yusuke'
'Takayama, Tomoaki'
'Nakazawa, Jun'
'Okamura, Masaya'
'Hikichi, Shiro'

_publ_section_title
;
 Development of a novel scorpionate ligand with 6-methylpyridine and
 comparison of structural and electronic properties of nickel(II)
 complexes with related tris(azolyl)borates
;
_journal_name_full 'Dalton Transactions'
_journal_paper_doi 10.1039/D2DT01548J
_journal_year 2022
_chemical_compound_source 'synthesis as described'
_chemical_formula_moiety 'C21 H29 B Br N3 Ni O3'
_chemical_formula_sum 'C21 H29 B Br N3 Ni O3'
_chemical_formula_weight 520.90
_chemical_name_common '[bromo(Phenyltris(oxiazolynyl)borato)nickel(II)]'
_chemical_name_systematic Ni(Ph-To)Br
_space_group_crystal_system monoclinic
_space_group_IT_number 14
_space_group_name_Hall '-P 2ybc'
_space_group_name_H-M_alt 'P 1 21/c 1'
_atom_sites_solution_hydrogens geom
_audit_creation_method SHELXL-2014/7
_audit_update_record
;
2022-05-16 deposited with the CCDC.	2022-05-30 downloaded from the CCDC.
;
_cell_angle_alpha 90
_cell_angle_beta 95.895(3)
_cell_angle_gamma 90
_cell_formula_units_Z 4
_cell_length_a 11.0336(5)
_cell_length_b 13.2310(4)
_cell_length_c 16.0271(10)
_cell_measurement_reflns_used 6804
_cell_measurement_temperature 113(2)
_cell_measurement_theta_max 27.4831
_cell_measurement_theta_min 1.8555
_cell_volume 2327.35(19)
_computing_cell_refinement 'CrystalClear (Rigaku Inc., 2007)'
_computing_data_collection 'CrystalClear (Rigaku Inc., 2007)'
_computing_data_reduction 'CrystalClear (Rigaku Inc., 2007), SORTAV (Blessing, 1995)'
_computing_molecular_graphics 'Ortep-3 for Windows (Farrugia, 2012)'
_computing_publication_material 'WinGX publication routines (Farrugia, 2012)'
_computing_structure_refinement 'SHELXL-2014/7 (Sheldrick, 2014)'
_computing_structure_solution 'SIR92 (Altomare et al, 1994)'
_diffrn_ambient_temperature 113(2)
_diffrn_detector_area_resol_mean 28.5714
_diffrn_measured_fraction_theta_full 0.978
_diffrn_measured_fraction_theta_max 0.978
_diffrn_measurement_details
;
scan:
	Number of images: 600
	           Slice: -110.0000 - 70.0000
	     Image width: 0.3000
	        Exp time: 5.0000
	   Rotation axis: Omega
	           Omega: 0.0000
	             Chi: 45.0000
	             Phi: 0.0000
	             XTD: 44.8414
	          2theta: -20.1817
scan:
	Number of images: 600
	           Slice: -110.0000 - 70.0000
	     Image width: 0.3000
	        Exp time: 5.0000
	   Rotation axis: Omega
	           Omega: 0.0000
	             Chi: 45.0000
	             Phi: 90.0000
	             XTD: 44.8414
	          2theta: -20.1817

;
_diffrn_measurement_device
;
Saturn70 (4x4 bin mode)
;
_diffrn_measurement_device_details
;
AFC10: Fixed Chi 2 circle
;
_diffrn_measurement_method \w
_diffrn_orient_matrix_type d*Trek
_diffrn_orient_matrix_UB_11 -0.0014
_diffrn_orient_matrix_UB_12 0.0002
_diffrn_orient_matrix_UB_13 -0.0911
_diffrn_orient_matrix_UB_21 -0.0547
_diffrn_orient_matrix_UB_22 -0.0522
_diffrn_orient_matrix_UB_23 0.0007
_diffrn_orient_matrix_UB_31 -0.0432
_diffrn_orient_matrix_UB_32 0.0451
_diffrn_orient_matrix_UB_33 -0.0056
_diffrn_radiation_detector CCD
_diffrn_radiation_probe x-ray
_diffrn_radiation_source 'Rotating Anode'
_diffrn_radiation_type MoK\a
_diffrn_radiation_wavelength 0.71073
_diffrn_reflns_av_R_equivalents 0.0280
_diffrn_reflns_av_unetI/netI 0.0381
_diffrn_reflns_Laue_measured_fraction_full 0.978
_diffrn_reflns_Laue_measured_fraction_max 0.978
_diffrn_reflns_limit_h_max 13
_diffrn_reflns_limit_h_min -14
_diffrn_reflns_limit_k_max 17
_diffrn_reflns_limit_k_min -17
_diffrn_reflns_limit_l_max 14
_diffrn_reflns_limit_l_min -20
_diffrn_reflns_number 5439
_diffrn_reflns_point_group_measured_fraction_full 0.978
_diffrn_reflns_point_group_measured_fraction_max 0.978
_diffrn_reflns_reduction_process 'Lp corrections applied'
_diffrn_reflns_theta_full 27.4831
_diffrn_reflns_theta_max 27.4831
_diffrn_reflns_theta_min 1.8555
_diffrn_source_current 60.0000
_diffrn_source_power 3.0000
_diffrn_source_voltage 50.0000
_exptl_absorpt_coefficient_mu 2.577
_exptl_absorpt_correction_T_max 0.7758
_exptl_absorpt_correction_T_min 0.5855
_exptl_absorpt_correction_type numerical
_exptl_absorpt_process_details
;Numerical (Based on real shape of the crystal) absorption
correction was parformed on CrystalClear (Rigaku Inc., 2007)
with FS_ABSCOR method.
;
_exptl_crystal_colour Red
_exptl_crystal_density_diffrn 1.487
_exptl_crystal_description Block
_exptl_crystal_F_000 1072
_exptl_crystal_size_max 0.400
_exptl_crystal_size_mid 0.200
_exptl_crystal_size_min 0.100
_refine_diff_density_max 0.728
_refine_diff_density_min -0.317
_refine_diff_density_rms 0.059
_refine_ls_extinction_method none
_refine_ls_goodness_of_fit_ref 0.978
_refine_ls_hydrogen_treatment constr
_refine_ls_matrix_type full
_refine_ls_number_parameters 271
_refine_ls_number_reflns 5213
_refine_ls_number_restraints 0
_refine_ls_restrained_S_all 0.978
_refine_ls_R_factor_all 0.0307
_refine_ls_R_factor_gt 0.0236
_refine_ls_shift/su_max 0.000
_refine_ls_shift/su_mean 0.000
_refine_ls_structure_factor_coef Fsqd
_refine_ls_weighting_details 'w=1/[\s^2^(Fo^2^)+(0.0270P)^2^] where P=(Fo^2^+2Fc^2^)/3'
_refine_ls_weighting_scheme calc
_refine_ls_wR_factor_gt 0.0511
_refine_ls_wR_factor_ref 0.0530
_reflns_Friedel_coverage 0.000
_reflns_number_gt 4137
_reflns_number_total 5213
_reflns_threshold_expression 'I > 2\s(I)'
_cod_data_source_file d2dt01548j2.cif
_cod_data_source_block '[NiBr(ToM)]'
_cod_depositor_comments
;
The following automatic conversions were performed:

data item '_exptl_absorpt_correction_type' value 'Numerical' was
changed to 'numerical' in accordance with the
/home/data/users/saulius/crontab/automatic-downloads/rss-feeds/RSC/lib/dictionaries/cif_core.dic
dictionary named 'cif_core.dic' version 2.4.2 last updated on
2011-04-26.

Automatic conversion script
Id: cif_fix_values 7556 2019-12-06 15:28:31Z antanas 
;
_cod_original_sg_symbol_H-M 'P 21/c'
_cod_database_code 7710401
_shelx_shelxl_version_number 2014/7
_shelx_space_group_comment
;
The symmetry employed for this shelxl refinement is uniquely defined
by the following loop, which should always be used as a source of
symmetry information in preference to the above space-group names.
They are only intended as comments.
;
_shelx_estimated_absorpt_t_min 0.425
_shelx_estimated_absorpt_t_max 0.783
_diffrn_number_total 5439
_diffrn_reflns_av_sigmai/deti 0.0610

loop_
_space_group_symop_operation_xyz
'x, y, z'
'-x, y+1/2, -z+1/2'
'-x, -y, -z'
'x, -y-1/2, z-1/2'

loop_
_atom_site_label
_atom_site_type_symbol
_atom_site_fract_x
_atom_site_fract_y
_atom_site_fract_z
_atom_site_U_iso_or_equiv
_atom_site_adp_type
_atom_site_occupancy
_atom_site_site_symmetry_order
_atom_site_calc_flag
_atom_site_refinement_flags_posn
_atom_site_refinement_flags_adp
_atom_site_refinement_flags_occupancy
_atom_site_disorder_assembly
_atom_site_disorder_group
Br1 Br 0.50629(2) 0.25148(2) -0.03764(2) 0.02510(6) Uani 1 1 d . . . . .
Ni1 Ni 0.69349(2) 0.22292(2) 0.03825(2) 0.01364(6) Uani 1 1 d . . . . .
O1 O 0.90857(10) 0.07660(8) 0.22061(6) 0.0141(2) Uani 1 1 d . . . . .
O2 O 1.02944(10) 0.13687(9) -0.02058(7) 0.0210(3) Uani 1 1 d . . . . .
O3 O 0.95640(10) 0.41418(8) 0.13829(7) 0.0190(3) Uani 1 1 d . . . . .
N2 N 0.83160(12) 0.16923(10) -0.01961(8) 0.0152(3) Uani 1 1 d . . . . .
N1 N 0.75166(11) 0.14443(9) 0.14115(8) 0.0134(3) Uani 1 1 d . . . . .
N3 N 0.78459(12) 0.34529(9) 0.07935(8) 0.0138(3) Uani 1 1 d . . . . .
C3 C 0.69672(15) 0.05488(12) 0.17934(10) 0.0153(3) Uani 1 1 d . . . . .
C8 C 0.83682(15) 0.12356(12) -0.10367(9) 0.0178(4) Uani 1 1 d . . . . .
C2 C 0.80153(15) 0.02333(12) 0.24497(10) 0.0168(4) Uani 1 1 d . . . . .
H2A H 0.7841 0.0436 0.3020 0.020 Uiso 1 1 calc R U . . .
H2B H 0.8141 -0.0507 0.2440 0.020 Uiso 1 1 calc R U . . .
C7 C 0.97305(16) 0.09454(13) -0.09932(10) 0.0224(4) Uani 1 1 d . . . . .
H7A H 0.9828 0.0202 -0.0999 0.027 Uiso 1 1 calc R U . . .
H7B H 1.0106 0.1233 -0.1476 0.027 Uiso 1 1 calc R U . . .
C6 C 0.93852(15) 0.17470(11) 0.02079(10) 0.0148(3) Uani 1 1 d . . . . .
C11 C 0.89450(14) 0.33014(11) 0.11020(9) 0.0127(3) Uani 1 1 d . . . . .
C21 C 1.19667(16) 0.24957(12) 0.11521(12) 0.0204(4) Uani 1 1 d . . . . .
H21 H 1.1832 0.2548 0.0559 0.024 Uiso 1 1 calc R U . . .
C19 C 1.33605(16) 0.25717(12) 0.24088(12) 0.0224(4) Uani 1 1 d . . . . .
H19 H 1.4160 0.2669 0.2677 0.027 Uiso 1 1 calc R U . . .
C5 C 0.66970(16) -0.02402(12) 0.11083(10) 0.0226(4) Uani 1 1 d . . . . .
H5A H 0.6334 -0.0838 0.1344 0.034 Uiso 1 1 calc R U . . .
H5B H 0.6127 0.0041 0.0659 0.034 Uiso 1 1 calc R U . . .
H5C H 0.7456 -0.0431 0.0881 0.034 Uiso 1 1 calc R U . . .
C15 C 0.63910(16) 0.47207(13) 0.12211(12) 0.0272(4) Uani 1 1 d . . . . .
H15A H 0.6199 0.5444 0.1216 0.041 Uiso 1 1 calc R U . . .
H15B H 0.5712 0.4348 0.0921 0.041 Uiso 1 1 calc R U . . .
H15C H 0.6521 0.4482 0.1802 0.041 Uiso 1 1 calc R U . . .
C12 C 0.86941(16) 0.49786(12) 0.12951(11) 0.0224(4) Uani 1 1 d . . . . .
H12A H 0.9027 0.5550 0.0991 0.027 Uiso 1 1 calc R U . . .
H12B H 0.8506 0.5219 0.1852 0.027 Uiso 1 1 calc R U . . .
C9 C 0.75250(18) 0.03192(13) -0.11451(11) 0.0273(4) Uani 1 1 d . . . . .
H9A H 0.7568 0.0025 -0.1702 0.041 Uiso 1 1 calc R U . . .
H9B H 0.7780 -0.0185 -0.0715 0.041 Uiso 1 1 calc R U . . .
H9C H 0.6686 0.0530 -0.1088 0.041 Uiso 1 1 calc R U . . .
C16 C 1.09789(14) 0.22702(11) 0.16057(10) 0.0138(3) Uani 1 1 d . . . . .
C17 C 1.12395(15) 0.22089(12) 0.24768(10) 0.0158(3) Uani 1 1 d . . . . .
H17 H 1.0595 0.2062 0.2808 0.019 Uiso 1 1 calc R U . . .
C4 C 0.58158(16) 0.08356(13) 0.21834(11) 0.0265(4) Uani 1 1 d . . . . .
H4A H 0.5475 0.0234 0.2429 0.040 Uiso 1 1 calc R U . . .
H4B H 0.6012 0.1342 0.2622 0.040 Uiso 1 1 calc R U . . .
H4C H 0.5218 0.1115 0.1750 0.040 Uiso 1 1 calc R U . . .
C20 C 1.31359(16) 0.26455(13) 0.15438(12) 0.0244(4) Uani 1 1 d . . . . .
H20 H 1.3784 0.2799 0.1218 0.029 Uiso 1 1 calc R U . . .
C18 C 1.24066(16) 0.23548(11) 0.28764(11) 0.0194(4) Uani 1 1 d . . . . .
H18 H 1.2548 0.2305 0.3470 0.023 Uiso 1 1 calc R U . . .
C1 C 0.86662(14) 0.14687(11) 0.16296(9) 0.0123(3) Uani 1 1 d . . . . .
C10 C 0.80096(18) 0.20362(13) -0.17011(11) 0.0259(4) Uani 1 1 d . . . . .
H10A H 0.8040 0.1744 -0.2260 0.039 Uiso 1 1 calc R U . . .
H10B H 0.7181 0.2273 -0.1643 0.039 Uiso 1 1 calc R U . . .
H10C H 0.8577 0.2607 -0.1627 0.039 Uiso 1 1 calc R U . . .
C13 C 0.75408(15) 0.45469(12) 0.07919(10) 0.0173(4) Uani 1 1 d . . . . .
C14 C 0.73855(18) 0.49288(14) -0.01057(11) 0.0315(5) Uani 1 1 d . . . . .
H14A H 0.7184 0.5650 -0.0109 0.047 Uiso 1 1 calc R U . . .
H14B H 0.8146 0.4828 -0.0362 0.047 Uiso 1 1 calc R U . . .
H14C H 0.6726 0.4555 -0.0426 0.047 Uiso 1 1 calc R U . . .
B1 B 0.96144(17) 0.21976(13) 0.11712(11) 0.0132(4) Uani 1 1 d . . . . .

loop_
_atom_site_aniso_label
_atom_site_aniso_U_11
_atom_site_aniso_U_22
_atom_site_aniso_U_33
_atom_site_aniso_U_23
_atom_site_aniso_U_13
_atom_site_aniso_U_12
Br1 0.01913(10) 0.02631(10) 0.02732(11) -0.00404(7) -0.00975(7) 0.00306(7)
Ni1 0.01379(11) 0.01237(10) 0.01412(11) -0.00118(8) -0.00161(8) 0.00065(8)
O1 0.0148(6) 0.0129(6) 0.0144(6) 0.0033(4) 0.0007(4) -0.0013(4)
O2 0.0229(7) 0.0215(6) 0.0194(6) -0.0017(5) 0.0061(5) 0.0043(5)
O3 0.0174(6) 0.0107(6) 0.0278(7) -0.0030(5) -0.0033(5) -0.0002(5)
N2 0.0194(8) 0.0146(7) 0.0116(7) -0.0005(5) 0.0008(6) 0.0017(5)
N1 0.0139(7) 0.0113(7) 0.0148(7) -0.0003(5) 0.0005(6) -0.0008(5)
N3 0.0166(7) 0.0096(6) 0.0150(7) -0.0005(5) 0.0006(6) 0.0020(5)
C3 0.0167(9) 0.0133(8) 0.0158(8) 0.0014(6) 0.0016(7) -0.0026(6)
C8 0.0276(10) 0.0159(8) 0.0103(8) -0.0012(6) 0.0031(7) 0.0030(7)
C2 0.0179(9) 0.0163(8) 0.0165(9) 0.0026(6) 0.0025(7) -0.0045(7)
C7 0.0314(11) 0.0204(9) 0.0165(9) -0.0020(7) 0.0071(8) 0.0069(8)
C6 0.0201(9) 0.0085(7) 0.0166(9) 0.0030(6) 0.0062(7) 0.0030(6)
C11 0.0168(9) 0.0115(8) 0.0101(8) -0.0005(6) 0.0029(6) -0.0013(6)
C21 0.0203(9) 0.0211(9) 0.0204(9) 0.0009(7) 0.0047(7) -0.0004(7)
C19 0.0122(9) 0.0187(9) 0.0351(11) -0.0031(7) -0.0033(8) 0.0020(7)
C5 0.0273(10) 0.0159(9) 0.0230(10) 0.0001(7) -0.0045(8) -0.0043(7)
C15 0.0243(10) 0.0210(9) 0.0361(11) -0.0081(8) 0.0019(8) 0.0049(8)
C12 0.0230(10) 0.0115(8) 0.0314(10) -0.0033(7) -0.0030(8) 0.0024(7)
C9 0.0426(12) 0.0206(9) 0.0187(10) -0.0059(7) 0.0038(8) -0.0034(8)
C16 0.0143(8) 0.0086(8) 0.0187(9) 0.0010(6) 0.0027(7) 0.0016(6)
C17 0.0166(9) 0.0125(8) 0.0184(9) 0.0010(6) 0.0022(7) 0.0002(6)
C4 0.0201(10) 0.0277(10) 0.0327(11) 0.0011(8) 0.0077(8) -0.0020(8)
C20 0.0169(9) 0.0260(10) 0.0313(11) 0.0001(8) 0.0077(8) -0.0007(7)
C18 0.0226(10) 0.0140(9) 0.0205(9) 0.0010(6) -0.0035(7) 0.0017(7)
C1 0.0169(9) 0.0099(7) 0.0103(8) -0.0026(6) 0.0021(6) 0.0024(6)
C10 0.0371(11) 0.0245(10) 0.0167(9) 0.0042(7) 0.0051(8) 0.0058(8)
C13 0.0210(9) 0.0100(8) 0.0200(9) -0.0003(6) -0.0022(7) 0.0016(7)
C14 0.0401(13) 0.0238(10) 0.0290(11) 0.0108(8) -0.0043(9) -0.0028(8)
B1 0.0161(9) 0.0104(8) 0.0133(10) -0.0001(7) 0.0024(7) 0.0008(7)

loop_
_atom_type_symbol
_atom_type_description
_atom_type_scat_dispersion_real
_atom_type_scat_dispersion_imag
_atom_type_scat_source
C C 0.0033 0.0016 'International Tables Vol C Tables 4.2.6.8 and 6.1.1.4'
H H 0.0000 0.0000 'International Tables Vol C Tables 4.2.6.8 and 6.1.1.4'
N N 0.0061 0.0033 'International Tables Vol C Tables 4.2.6.8 and 6.1.1.4'
O O 0.0106 0.0060 'International Tables Vol C Tables 4.2.6.8 and 6.1.1.4'
Ni Ni 0.3393 1.1124 'International Tables Vol C Tables 4.2.6.8 and 6.1.1.4'
Br Br -0.2901 2.4595 'International Tables Vol C Tables 4.2.6.8 and 6.1.1.4'
B B 0.0013 0.0007 'International Tables Vol C Tables 4.2.6.8 and 6.1.1.4'

loop_
_geom_angle_atom_site_label_1
_geom_angle_atom_site_label_2
_geom_angle_atom_site_label_3
_geom_angle
_geom_angle_site_symmetry_1
_geom_angle_site_symmetry_3
_geom_angle_publ_flag
N3 Ni1 N2 93.43(5) . . ?
N3 Ni1 N1 92.37(5) . . ?
N2 Ni1 N1 90.15(5) . . ?
N3 Ni1 Br1 115.81(4) . . ?
N2 Ni1 Br1 119.76(4) . . ?
N1 Ni1 Br1 135.33(4) . . ?
C1 O1 C2 106.46(12) . . ?
C6 O2 C7 107.08(13) . . ?
C11 O3 C12 106.58(12) . . ?
C6 N2 C8 111.14(13) . . ?
C6 N2 Ni1 116.76(11) . . ?
C8 N2 Ni1 132.10(10) . . ?
C1 N1 C3 109.94(13) . . ?
C1 N1 Ni1 115.92(10) . . ?
C3 N1 Ni1 129.96(10) . . ?
C11 N3 C13 111.06(13) . . ?
C11 N3 Ni1 115.42(10) . . ?
C13 N3 Ni1 133.47(11) . . ?
N1 C3 C4 111.26(13) . . ?
N1 C3 C5 107.87(12) . . ?
C4 C3 C5 110.96(14) . . ?
N1 C3 C2 100.81(12) . . ?
C4 C3 C2 112.80(13) . . ?
C5 C3 C2 112.63(14) . . ?
N2 C8 C10 108.65(13) . . ?
N2 C8 C9 110.29(13) . . ?
C10 C8 C9 111.14(14) . . ?
N2 C8 C7 100.87(12) . . ?
C10 C8 C7 112.66(14) . . ?
C9 C8 C7 112.70(14) . . ?
O1 C2 C3 104.92(12) . . ?
O1 C2 H2A 110.8 . . ?
C3 C2 H2A 110.8 . . ?
O1 C2 H2B 110.8 . . ?
C3 C2 H2B 110.8 . . ?
H2A C2 H2B 108.8 . . ?
O2 C7 C8 105.65(12) . . ?
O2 C7 H7A 110.6 . . ?
C8 C7 H7A 110.6 . . ?
O2 C7 H7B 110.6 . . ?
C8 C7 H7B 110.6 . . ?
H7A C7 H7B 108.7 . . ?
N2 C6 O2 114.79(14) . . ?
N2 C6 B1 122.35(14) . . ?
O2 C6 B1 122.80(14) . . ?
N3 C11 O3 115.16(13) . . ?
N3 C11 B1 124.79(14) . . ?
O3 C11 B1 120.05(13) . . ?
C20 C21 C16 122.05(17) . . ?
C20 C21 H21 119.0 . . ?
C16 C21 H21 119.0 . . ?
C18 C19 C20 119.24(17) . . ?
C18 C19 H19 120.4 . . ?
C20 C19 H19 120.4 . . ?
C3 C5 H5A 109.5 . . ?
C3 C5 H5B 109.5 . . ?
H5A C5 H5B 109.5 . . ?
C3 C5 H5C 109.5 . . ?
H5A C5 H5C 109.5 . . ?
H5B C5 H5C 109.5 . . ?
C13 C15 H15A 109.5 . . ?
C13 C15 H15B 109.5 . . ?
H15A C15 H15B 109.5 . . ?
C13 C15 H15C 109.5 . . ?
H15A C15 H15C 109.5 . . ?
H15B C15 H15C 109.5 . . ?
O3 C12 C13 105.52(12) . . ?
O3 C12 H12A 110.6 . . ?
C13 C12 H12A 110.6 . . ?
O3 C12 H12B 110.6 . . ?
C13 C12 H12B 110.6 . . ?
H12A C12 H12B 108.8 . . ?
C8 C9 H9A 109.5 . . ?
C8 C9 H9B 109.5 . . ?
H9A C9 H9B 109.5 . . ?
C8 C9 H9C 109.5 . . ?
H9A C9 H9C 109.5 . . ?
H9B C9 H9C 109.5 . . ?
C17 C16 C21 116.02(16) . . ?
C17 C16 B1 121.35(14) . . ?
C21 C16 B1 122.35(15) . . ?
C18 C17 C16 122.48(16) . . ?
C18 C17 H17 118.8 . . ?
C16 C17 H17 118.8 . . ?
C3 C4 H4A 109.5 . . ?
C3 C4 H4B 109.5 . . ?
H4A C4 H4B 109.5 . . ?
C3 C4 H4C 109.5 . . ?
H4A C4 H4C 109.5 . . ?
H4B C4 H4C 109.5 . . ?
C19 C20 C21 120.27(17) . . ?
C19 C20 H20 119.9 . . ?
C21 C20 H20 119.9 . . ?
C19 C18 C17 119.94(16) . . ?
C19 C18 H18 120.0 . . ?
C17 C18 H18 120.0 . . ?
N1 C1 O1 115.28(13) . . ?
N1 C1 B1 123.27(14) . . ?
O1 C1 B1 121.05(13) . . ?
C8 C10 H10A 109.5 . . ?
C8 C10 H10B 109.5 . . ?
H10A C10 H10B 109.5 . . ?
C8 C10 H10C 109.5 . . ?
H10A C10 H10C 109.5 . . ?
H10B C10 H10C 109.5 . . ?
N3 C13 C14 109.23(13) . . ?
N3 C13 C15 110.22(13) . . ?
C14 C13 C15 111.10(15) . . ?
N3 C13 C12 100.66(12) . . ?
C14 C13 C12 112.24(14) . . ?
C15 C13 C12 112.87(14) . . ?
C13 C14 H14A 109.5 . . ?
C13 C14 H14B 109.5 . . ?
H14A C14 H14B 109.5 . . ?
C13 C14 H14C 109.5 . . ?
H14A C14 H14C 109.5 . . ?
H14B C14 H14C 109.5 . . ?
C16 B1 C11 112.04(13) . . ?
C16 B1 C1 117.00(13) . . ?
C11 B1 C1 104.46(12) . . ?
C16 B1 C6 118.50(14) . . ?
C11 B1 C6 103.56(12) . . ?
C1 B1 C6 99.33(12) . . ?

loop_
_geom_bond_atom_site_label_1
_geom_bond_atom_site_label_2
_geom_bond_distance
_geom_bond_site_symmetry_2
_geom_bond_publ_flag
Br1 Ni1 2.3178(3) . ?
Ni1 N3 1.9823(13) . ?
Ni1 N2 1.9943(13) . ?
Ni1 N1 1.9983(13) . ?
O1 C1 1.3582(17) . ?
O1 C2 1.4625(18) . ?
O2 C6 1.3541(18) . ?
O2 C7 1.4601(19) . ?
O3 C11 1.3573(17) . ?
O3 C12 1.4627(18) . ?
N2 C6 1.288(2) . ?
N2 C8 1.4829(19) . ?
N1 C1 1.2810(19) . ?
N1 C3 1.4906(19) . ?
N3 C11 1.2776(19) . ?
N3 C13 1.4861(19) . ?
C3 C4 1.521(2) . ?
C3 C5 1.522(2) . ?
C3 C2 1.539(2) . ?
C8 C10 1.525(2) . ?
C8 C9 1.527(2) . ?
C8 C7 1.546(2) . ?
C2 H2A 0.9900 . ?
C2 H2B 0.9900 . ?
C7 H7A 0.9900 . ?
C7 H7B 0.9900 . ?
C6 B1 1.650(2) . ?
C11 B1 1.635(2) . ?
C21 C20 1.390(2) . ?
C21 C16 1.403(2) . ?
C21 H21 0.9500 . ?
C19 C18 1.383(2) . ?
C19 C20 1.386(3) . ?
C19 H19 0.9500 . ?
C5 H5A 0.9800 . ?
C5 H5B 0.9800 . ?
C5 H5C 0.9800 . ?
C15 C13 1.521(2) . ?
C15 H15A 0.9800 . ?
C15 H15B 0.9800 . ?
C15 H15C 0.9800 . ?
C12 C13 1.544(2) . ?
C12 H12A 0.9900 . ?
C12 H12B 0.9900 . ?
C9 H9A 0.9800 . ?
C9 H9B 0.9800 . ?
C9 H9C 0.9800 . ?
C16 C17 1.399(2) . ?
C16 B1 1.596(2) . ?
C17 C18 1.391(2) . ?
C17 H17 0.9500 . ?
C4 H4A 0.9800 . ?
C4 H4B 0.9800 . ?
C4 H4C 0.9800 . ?
C20 H20 0.9500 . ?
C18 H18 0.9500 . ?
C1 B1 1.650(2) . ?
C10 H10A 0.9800 . ?
C10 H10B 0.9800 . ?
C10 H10C 0.9800 . ?
C13 C14 1.518(2) . ?
C14 H14A 0.9800 . ?
C14 H14B 0.9800 . ?
C14 H14C 0.9800 . ?

loop_
_geom_torsion_atom_site_label_1
_geom_torsion_atom_site_label_2
_geom_torsion_atom_site_label_3
_geom_torsion_atom_site_label_4
_geom_torsion
_geom_torsion_site_symmetry_1
_geom_torsion_site_symmetry_2
_geom_torsion_site_symmetry_3
_geom_torsion_site_symmetry_4
_geom_torsion_publ_flag
C1 N1 C3 C4 133.55(14) . . . . ?
Ni1 N1 C3 C4 -70.85(17) . . . . ?
C1 N1 C3 C5 -104.53(15) . . . . ?
Ni1 N1 C3 C5 51.07(17) . . . . ?
C1 N1 C3 C2 13.70(16) . . . . ?
Ni1 N1 C3 C2 169.31(10) . . . . ?
C6 N2 C8 C10 -113.70(16) . . . . ?
Ni1 N2 C8 C10 65.37(18) . . . . ?
C6 N2 C8 C9 124.26(15) . . . . ?
Ni1 N2 C8 C9 -56.68(18) . . . . ?
C6 N2 C8 C7 4.92(16) . . . . ?
Ni1 N2 C8 C7 -176.02(11) . . . . ?
C1 O1 C2 C3 12.87(15) . . . . ?
N1 C3 C2 O1 -15.51(14) . . . . ?
C4 C3 C2 O1 -134.25(13) . . . . ?
C5 C3 C2 O1 99.20(14) . . . . ?
C6 O2 C7 C8 6.38(16) . . . . ?
N2 C8 C7 O2 -6.61(15) . . . . ?
C10 C8 C7 O2 109.05(15) . . . . ?
C9 C8 C7 O2 -124.20(14) . . . . ?
C8 N2 C6 O2 -1.14(18) . . . . ?
Ni1 N2 C6 O2 179.63(10) . . . . ?
C8 N2 C6 B1 -178.56(13) . . . . ?
Ni1 N2 C6 B1 2.22(19) . . . . ?
C7 O2 C6 N2 -3.54(17) . . . . ?
C7 O2 C6 B1 173.86(13) . . . . ?
C13 N3 C11 O3 2.35(18) . . . . ?
Ni1 N3 C11 O3 -179.96(9) . . . . ?
C13 N3 C11 B1 -177.55(13) . . . . ?
Ni1 N3 C11 B1 0.15(19) . . . . ?
C12 O3 C11 N3 4.53(17) . . . . ?
C12 O3 C11 B1 -175.57(13) . . . . ?
C11 O3 C12 C13 -9.00(16) . . . . ?
C20 C21 C16 C17 0.2(2) . . . . ?
C20 C21 C16 B1 174.22(15) . . . . ?
C21 C16 C17 C18 -0.4(2) . . . . ?
B1 C16 C17 C18 -174.45(14) . . . . ?
C18 C19 C20 C21 -0.5(2) . . . . ?
C16 C21 C20 C19 0.2(3) . . . . ?
C20 C19 C18 C17 0.3(2) . . . . ?
C16 C17 C18 C19 0.1(2) . . . . ?
C3 N1 C1 O1 -6.50(18) . . . . ?
Ni1 N1 C1 O1 -165.89(9) . . . . ?
C3 N1 C1 B1 166.28(13) . . . . ?
Ni1 N1 C1 B1 6.89(19) . . . . ?
C2 O1 C1 N1 -4.48(17) . . . . ?
C2 O1 C1 B1 -177.44(13) . . . . ?
C11 N3 C13 C14 110.67(16) . . . . ?
Ni1 N3 C13 C14 -66.46(18) . . . . ?
C11 N3 C13 C15 -127.00(15) . . . . ?
Ni1 N3 C13 C15 55.87(18) . . . . ?
C11 N3 C13 C12 -7.60(17) . . . . ?
Ni1 N3 C13 C12 175.27(11) . . . . ?
O3 C12 C13 N3 9.70(16) . . . . ?
O3 C12 C13 C14 -106.35(15) . . . . ?
O3 C12 C13 C15 127.16(14) . . . . ?
C17 C16 B1 C11 87.79(17) . . . . ?
C21 C16 B1 C11 -85.87(18) . . . . ?
C17 C16 B1 C1 -32.8(2) . . . . ?
C21 C16 B1 C1 153.56(14) . . . . ?
C17 C16 B1 C6 -151.70(14) . . . . ?
C21 C16 B1 C6 34.6(2) . . . . ?
N3 C11 B1 C16 -178.78(14) . . . . ?
O3 C11 B1 C16 1.33(19) . . . . ?
N3 C11 B1 C1 -51.18(18) . . . . ?
O3 C11 B1 C1 128.93(14) . . . . ?
N3 C11 B1 C6 52.37(19) . . . . ?
O3 C11 B1 C6 -127.52(14) . . . . ?
N1 C1 B1 C16 170.66(14) . . . . ?
O1 C1 B1 C16 -17.0(2) . . . . ?
N1 C1 B1 C11 46.17(19) . . . . ?
O1 C1 B1 C11 -141.45(13) . . . . ?
N1 C1 B1 C6 -60.55(18) . . . . ?
O1 C1 B1 C6 111.83(14) . . . . ?
N2 C6 B1 C16 -177.85(14) . . . . ?
O2 C6 B1 C16 4.9(2) . . . . ?
N2 C6 B1 C11 -53.08(18) . . . . ?
O2 C6 B1 C11 129.71(14) . . . . ?
N2 C6 B1 C1 54.37(18) . . . . ?
O2 C6 B1 C1 -122.83(14) . . . . ?
